data_7241567
loop_
_publ_author_name
'Sun, Jun-Jun'
'Wang, Yue-Lin'
'Yang, Guo-Yu'

_publ_section_title
;
 Two new hexa-Ni-substituted polyoxometalates in the form of an isolated
 cluster and 1-D chain: syntheses, structures, and properties
;
_journal_name_full CrystEngComm
_journal_paper_doi 10.1039/D0CE01446J
_journal_year 2020
_chemical_formula_sum 'C8 H31 N7 Ni6 O45 P W9'
_chemical_formula_weight 2983.28
_space_group_crystal_system monoclinic
_space_group_IT_number 14
_space_group_name_Hall '-P 2ybc'
_space_group_name_H-M_alt 'P 1 21/c 1'
_atom_sites_solution_hydrogens mixed
_atom_sites_solution_primary direct
_atom_sites_solution_secondary difmap
_audit_creation_method SHELXL-2014/7
_audit_update_record
;
2020-02-10 deposited with the CCDC.	2020-10-30 downloaded from the CCDC.
;
_cell_angle_alpha 90
_cell_angle_beta 112.835(3)
_cell_angle_gamma 90
_cell_formula_units_Z 4
_cell_length_a 13.2794(9)
_cell_length_b 18.7657(13)
_cell_length_c 22.0251(13)
_cell_measurement_reflns_used 9868
_cell_measurement_temperature 293(2)
_cell_measurement_theta_max 28.2267
_cell_measurement_theta_min 2.2813
_cell_volume 5058.4(6)
_computing_cell_refinement 'Bruker XSCANS'
_computing_data_collection 'Bruker XSCANS'
_computing_data_reduction 'Bruker SHELXTL'
_computing_molecular_graphics 'Bruker SHELXTL'
_computing_publication_material 'Bruker SHELXTL'
_computing_structure_refinement 'SHELXL-2014/7 (Sheldrick, 2014)'
_computing_structure_solution 'Bruker SHELXTL'
_diffrn_ambient_temperature 293(2)
_diffrn_measured_fraction_theta_full 1.000
_diffrn_measured_fraction_theta_max 1.000
_diffrn_measurement_device_type 'Bruker P4'
_diffrn_measurement_method '\w scans'
_diffrn_radiation_type MoK\a
_diffrn_radiation_wavelength 0.71073
_diffrn_reflns_av_R_equivalents 0.0528
_diffrn_reflns_av_unetI/netI 0.0383
_diffrn_reflns_Laue_measured_fraction_full 1.000
_diffrn_reflns_Laue_measured_fraction_max 1.000
_diffrn_reflns_limit_h_max 15
_diffrn_reflns_limit_h_min -15
_diffrn_reflns_limit_k_max 22
_diffrn_reflns_limit_k_min -22
_diffrn_reflns_limit_l_max 26
_diffrn_reflns_limit_l_min -26
_diffrn_reflns_number 44652
_diffrn_reflns_point_group_measured_fraction_full 1.000
_diffrn_reflns_point_group_measured_fraction_max 1.000
_diffrn_reflns_theta_full 25.000
_diffrn_reflns_theta_max 25.000
_diffrn_reflns_theta_min 1.478
_diffrn_source 'sealed tube'
_exptl_absorpt_coefficient_mu 22.690
_exptl_absorpt_correction_T_max 0.017
_exptl_absorpt_correction_T_min 0.004
_exptl_absorpt_correction_type numerical
_exptl_absorpt_process_details 'ABSCOR by T.Higashi    8  March, 1995'
_exptl_crystal_colour GREEN
_exptl_crystal_density_diffrn 3.917
_exptl_crystal_density_method 'not measured'
_exptl_crystal_description BLOCK
_exptl_crystal_F_000 5348
_exptl_crystal_size_max 0.280
_exptl_crystal_size_mid 0.220
_exptl_crystal_size_min 0.180
_refine_diff_density_max 3.493
_refine_diff_density_min -2.878
_refine_diff_density_rms 0.377
_refine_ls_extinction_method none
_refine_ls_goodness_of_fit_ref 1.165
_refine_ls_hydrogen_treatment constr
_refine_ls_matrix_type full
_refine_ls_number_parameters 685
_refine_ls_number_reflns 8909
_refine_ls_number_restraints 204
_refine_ls_restrained_S_all 1.158
_refine_ls_R_factor_all 0.0593
_refine_ls_R_factor_gt 0.0463
_refine_ls_shift/su_max 0.001
_refine_ls_shift/su_mean 0.000
_refine_ls_structure_factor_coef Fsqd
_refine_ls_weighting_details 'w=1/[\s^2^(Fo^2^)+(0.0150P)^2^+332.0620P] where P=(Fo^2^+2Fc^2^)/3'
_refine_ls_weighting_scheme calc
_refine_ls_wR_factor_gt 0.1013
_refine_ls_wR_factor_ref 0.1055
_reflns_Friedel_coverage 0.000
_reflns_number_gt 7619
_reflns_number_total 8909
_reflns_threshold_expression 'I > 2\s(I)'
_cod_data_source_file d0ce01446j2.cif
_cod_data_source_block Q_a
_cod_original_sg_symbol_H-M 'P 21/c'
_cod_database_code 7241567
_shelx_shelxl_version_number 2014/7
_shelx_space_group_comment
;
The symmetry employed for this shelxl refinement is uniquely defined
by the following loop, which should always be used as a source of
symmetry information in preference to the above space-group names.
They are only intended as comments.
;
_exptl_absorpt_special_details
;
 ?
;

loop_
_space_group_symop_operation_xyz
'x, y, z'
'-x, y+1/2, -z+1/2'
'-x, -y, -z'
'x, -y-1/2, z-1/2'

loop_
_atom_site_label
_atom_site_type_symbol
_atom_site_fract_x
_atom_site_fract_y
_atom_site_fract_z
_atom_site_U_iso_or_equiv
_atom_site_adp_type
_atom_site_occupancy
_atom_site_site_symmetry_order
_atom_site_calc_flag
_atom_site_refinement_flags_posn
_atom_site_refinement_flags_adp
_atom_site_refinement_flags_occupancy
_atom_site_disorder_assembly
_atom_site_disorder_group
W1 W 0.42645(5) 0.83965(3) 0.88152(3) 0.01425(15) Uani 1 1 d . . . . .
W2 W 0.56123(5) 0.83003(3) 0.76257(3) 0.01395(15) Uani 1 1 d . . . . .
W3 W 0.14950(5) 0.68079(3) 0.56825(3) 0.01517(15) Uani 1 1 d . . . . .
W4 W 0.42604(5) 0.75494(3) 0.61098(3) 0.01461(15) Uani 1 1 d . . . . .
W5 W 0.20676(5) 0.92824(3) 0.76503(3) 0.01599(15) Uani 1 1 d . . . . .
W6 W 0.02668(5) 0.69117(4) 0.67803(3) 0.01573(15) Uani 1 1 d . . . . .
W7 W 0.34254(5) 0.91902(3) 0.64589(3) 0.01594(15) Uani 1 1 d . . . . .
W8 W 0.16999(5) 0.77415(4) 0.84096(3) 0.01676(15) Uani 1 1 d . . . . .
W9 W 0.06295(5) 0.84464(4) 0.60059(3) 0.01840(16) Uani 1 1 d . . . . .
Ni1 Ni 0.26549(15) 0.58295(10) 0.71822(10) 0.0130(4) Uani 1 1 d . . . . .
Ni2 Ni 0.50100(16) 0.64425(11) 0.75651(10) 0.0139(4) Uani 1 1 d . . . . .
Ni3 Ni 0.38446(16) 0.65333(11) 0.85634(10) 0.0146(4) Uani 1 1 d . . . . .
Ni4 Ni 0.38559(17) 0.57358(11) 0.62003(10) 0.0157(4) Uani 1 1 d . . . . .
Ni5 Ni 0.62241(17) 0.70717(12) 0.89617(11) 0.0211(5) Uani 1 1 d . . . . .
Ni6 Ni 0.15504(17) 0.58737(12) 0.82109(11) 0.0193(5) Uani 1 1 d . . . . .
P1 P 0.2980(3) 0.75757(19) 0.72575(17) 0.0032(7) Uani 1 1 d . U . . .
O1 O 0.4868(9) 0.9154(6) 0.7106(6) 0.018(2) Uani 1 1 d . . . . .
O2 O 0.0744(9) 0.7743(6) 0.5442(6) 0.017(2) Uani 1 1 d . U . . .
O3 O 0.4152(8) 0.5548(5) 0.7179(5) 0.011(2) Uani 1 1 d . . . . .
O4 O 0.3015(8) 0.5637(6) 0.8155(5) 0.015(2) Uani 1 1 d . . . . .
O5 O 0.4557(9) 0.6729(6) 0.6587(5) 0.017(2) Uani 1 1 d . U . . .
O6 O 0.3842(9) 0.8562(6) 0.5932(6) 0.019(3) Uani 1 1 d . . . . .
O7 O 0.1362(8) 0.8755(6) 0.8098(6) 0.019(3) Uani 1 1 d . . . . .
O8 O 0.3385(9) 0.9254(6) 0.8409(5) 0.016(2) Uani 1 1 d . . . . .
O9 O 0.5047(8) 0.8612(6) 0.8254(6) 0.016(2) Uani 1 1 d . . . . .
O10 O 0.2382(9) 0.6144(6) 0.6240(6) 0.017(2) Uani 1 1 d . . . . .
O11 O 0.5755(9) 0.7403(6) 0.7948(6) 0.020(3) Uani 1 1 d . . . . .
O12 O 0.1237(8) 0.6231(6) 0.7230(6) 0.017(2) Uani 1 1 d . U . . .
O13 O 0.5562(8) 0.7970(6) 0.6791(6) 0.016(2) Uani 1 1 d . . . . .
O14 O 0.2333(9) 0.6873(6) 0.8494(6) 0.020(3) Uani 1 1 d . . . . .
O15 O -0.0223(9) 0.7838(6) 0.6290(6) 0.022(3) Uani 1 1 d . U . . .
O16 O 0.2977(9) 0.9457(6) 0.7161(6) 0.018(2) Uani 1 1 d . . . . .
O17 O 0.3036(9) 0.8146(6) 0.9029(6) 0.019(3) Uani 1 1 d . . . . .
O19 O 0.3459(8) 0.6849(6) 0.7525(5) 0.016(2) Uani 1 1 d . . . . .
O20 O 0.5285(10) 0.6232(7) 0.8522(6) 0.025(3) Uani 1 1 d . . . . .
O21 O 0.4694(9) 0.7492(6) 0.8860(5) 0.018(2) Uani 1 1 d . . . . .
O22 O 0.2784(9) 0.7333(6) 0.5694(6) 0.019(3) Uani 1 1 d . . . . .
O23 O 0.0326(9) 0.6601(6) 0.5968(6) 0.021(3) Uani 1 1 d . . . . .
O24 O 0.1051(9) 0.6388(6) 0.4933(6) 0.023(3) Uani 1 1 d . . . . .
O25 O 0.1040(9) 0.8928(6) 0.6850(6) 0.022(3) Uani 1 1 d . . . . .
O26 O 0.1978(9) 0.8860(7) 0.6032(6) 0.024(3) Uani 1 1 d . . . . .
O27 O 0.0646(9) 0.7490(6) 0.7550(6) 0.022(3) Uani 1 1 d . . . . .
O28 O 0.6528(10) 0.6017(7) 0.7678(6) 0.027(3) Uani 1 1 d . . . . .
O29 O 0.0900(11) 0.7670(7) 0.8861(7) 0.030(3) Uani 1 1 d . . . . .
O30 O 0.1910(11) 0.4854(7) 0.6857(7) 0.032(3) Uani 1 1 d . U . . .
O31 O 0.5164(9) 0.8774(6) 0.9534(6) 0.021(3) Uani 1 1 d . . . . .
O32 O 0.5430(11) 0.5459(7) 0.6244(7) 0.035(3) Uani 1 1 d . . . . .
O33 O 0.4746(10) 0.7418(7) 0.5492(7) 0.029(3) Uani 1 1 d . . . . .
O34 O 0.0847(11) 0.4898(7) 0.7810(7) 0.038(4) Uani 1 1 d . . . . .
O35 O -0.0357(11) 0.9011(7) 0.5491(6) 0.030(3) Uani 1 1 d . U . . .
O36 O 0.3401(10) 0.9992(6) 0.6079(6) 0.026(3) Uani 1 1 d . . . . .
O37 O 0.1598(10) 1.0122(6) 0.7694(7) 0.028(3) Uani 1 1 d . . . . .
O38 O -0.0980(10) 0.6580(7) 0.6725(7) 0.030(3) Uani 1 1 d . . . . .
O39 O 0.2832(8) 0.8034(6) 0.7795(5) 0.012(2) Uani 1 1 d . U . . .
O40 O 0.1854(8) 0.7480(5) 0.6696(5) 0.009(2) Uani 1 1 d . U . . .
N21 N 0.3502(12) 0.5933(8) 0.5216(7) 0.021(3) Uani 1 1 d . U . . .
N2 N 0.7186(15) 0.7981(12) 0.9393(10) 0.065(4) Uani 1 1 d D U . . .
N5 N 0.0041(12) 0.6139(9) 0.8265(8) 0.028(3) Uani 1 1 d . U . . .
O201 O 0.3748(8) 0.7967(5) 0.6992(5) 0.011(2) Uani 1 1 d . U . . .
N11 N 0.3175(13) 0.4751(8) 0.5868(7) 0.025(3) Uani 1 1 d . U . . .
N12 N 0.1951(14) 0.5500(10) 0.9165(8) 0.037(4) Uani 1 1 d . U . . .
N1 N 0.7662(17) 0.6602(11) 0.8964(11) 0.061(4) Uani 1 1 d D U . . .
C20 C 0.3194(18) 0.5247(10) 0.4838(10) 0.035(4) Uani 1 1 d . U . . .
C5 C 0.2510(17) 0.4820(10) 0.5141(10) 0.032(4) Uani 1 1 d . U . . .
C6 C 0.0011(18) 0.5726(13) 0.8848(12) 0.045(5) Uani 1 1 d . U . . .
C7 C 0.1150(18) 0.5777(14) 0.9412(12) 0.047(5) Uani 1 1 d . U . . .
N4 N 0.6540(19) 0.6720(12) 0.9917(11) 0.069(5) Uani 1 1 d D U . . .
C2 C 0.8334(18) 0.7810(15) 0.9494(13) 0.080(4) Uani 1 1 d D U . . .
C1 C 0.845(2) 0.7191(13) 0.9083(15) 0.079(4) Uani 1 1 d D U . . .
O100 O 0.6934(9) 0.8642(6) 0.7980(6) 0.023(3) Uani 1 1 d . . . . .
O200 O 0.4241(12) 0.6280(8) 0.9558(7) 0.038(3) Uani 1 1 d . . . . .
O1W O 0.3687(19) 0.4259(10) 0.8761(10) 0.079(7) Uani 1 1 d . . . . .
O2W O 0.701(2) 0.6656(14) 0.6744(17) 0.131(12) Uani 1 1 d . . . . .
O3W O -0.012(2) 0.4402(16) 0.6238(12) 0.112(10) Uani 1 1 d . . . . .
C4 C 0.714(3) 0.7247(14) 1.0418(13) 0.088(5) Uani 1 1 d D U . . .
C3 C 0.757(2) 0.7831(16) 1.0109(10) 0.083(4) Uani 1 1 d D U . . .

loop_
_atom_site_aniso_label
_atom_site_aniso_U_11
_atom_site_aniso_U_22
_atom_site_aniso_U_33
_atom_site_aniso_U_23
_atom_site_aniso_U_13
_atom_site_aniso_U_12
W1 0.0102(3) 0.0098(3) 0.0183(3) -0.0036(3) 0.0006(3) -0.0004(2)
W2 0.0079(3) 0.0092(3) 0.0211(3) -0.0004(3) 0.0017(3) -0.0028(2)
W3 0.0119(3) 0.0107(3) 0.0162(3) -0.0004(3) -0.0017(3) 0.0004(2)
W4 0.0149(3) 0.0099(3) 0.0188(3) -0.0001(3) 0.0062(3) -0.0014(2)
W5 0.0106(3) 0.0078(3) 0.0257(4) -0.0027(3) 0.0028(3) 0.0021(2)
W6 0.0049(3) 0.0127(3) 0.0253(4) -0.0009(3) 0.0011(3) -0.0005(2)
W7 0.0141(3) 0.0071(3) 0.0226(4) 0.0015(3) 0.0027(3) -0.0016(2)
W8 0.0125(3) 0.0128(3) 0.0261(4) -0.0042(3) 0.0087(3) -0.0010(3)
W9 0.0107(3) 0.0105(3) 0.0236(4) 0.0012(3) -0.0046(3) 0.0012(2)
Ni1 0.0087(10) 0.0084(10) 0.0195(11) -0.0008(8) 0.0029(8) 0.0009(7)
Ni2 0.0090(9) 0.0087(10) 0.0210(11) 0.0007(8) 0.0026(8) 0.0015(8)
Ni3 0.0105(10) 0.0110(10) 0.0190(11) -0.0010(8) 0.0020(8) 0.0010(8)
Ni4 0.0163(10) 0.0088(10) 0.0213(11) 0.0001(9) 0.0065(9) 0.0021(8)
Ni5 0.0121(10) 0.0147(11) 0.0264(12) -0.0008(9) -0.0036(9) -0.0008(8)
Ni6 0.0141(11) 0.0166(11) 0.0275(12) 0.0023(9) 0.0083(9) -0.0013(9)
P1 0.0025(10) 0.0028(10) 0.0044(10) -0.0008(8) 0.0013(8) 0.0002(8)
O1 0.013(6) 0.012(6) 0.023(6) -0.003(5) 0.001(5) -0.004(5)
O2 0.015(5) 0.009(5) 0.022(5) 0.004(4) 0.000(4) 0.002(4)
O3 0.006(5) 0.011(5) 0.013(5) -0.001(4) 0.000(4) -0.001(4)
O4 0.007(5) 0.012(6) 0.024(6) 0.002(5) 0.002(5) 0.001(4)
O5 0.016(3) 0.016(3) 0.017(3) -0.0002(10) 0.0063(13) -0.0003(10)
O6 0.022(6) 0.008(6) 0.025(6) 0.005(5) 0.007(5) -0.001(5)
O7 0.007(5) 0.020(6) 0.026(7) -0.008(5) 0.000(5) 0.003(5)
O8 0.012(5) 0.017(6) 0.018(6) -0.001(5) 0.004(5) 0.007(5)
O9 0.011(5) 0.006(5) 0.029(7) 0.002(5) 0.007(5) 0.003(4)
O10 0.014(6) 0.012(6) 0.022(6) 0.005(5) 0.003(5) 0.001(5)
O11 0.010(6) 0.019(6) 0.026(7) -0.001(5) 0.001(5) -0.008(5)
O12 0.006(5) 0.019(5) 0.025(6) 0.002(4) 0.005(4) 0.000(4)
O13 0.010(5) 0.010(6) 0.024(6) -0.001(5) 0.001(5) -0.005(4)
O14 0.018(6) 0.018(6) 0.023(6) -0.007(5) 0.006(5) -0.010(5)
O15 0.009(5) 0.015(5) 0.035(6) 0.000(5) 0.001(4) 0.000(4)
O16 0.014(6) 0.016(6) 0.020(6) -0.002(5) 0.001(5) 0.002(5)
O17 0.019(6) 0.020(6) 0.022(6) -0.010(5) 0.012(5) -0.004(5)
O19 0.008(5) 0.019(6) 0.019(6) -0.008(5) 0.004(5) -0.009(5)
O20 0.020(6) 0.023(7) 0.027(7) 0.006(5) 0.002(5) 0.000(5)
O21 0.013(6) 0.019(6) 0.018(6) 0.004(5) 0.002(5) 0.001(5)
O22 0.016(6) 0.016(6) 0.023(6) 0.012(5) 0.006(5) 0.003(5)
O23 0.016(6) 0.013(6) 0.024(6) -0.003(5) -0.004(5) 0.000(5)
O24 0.020(6) 0.022(7) 0.017(6) 0.001(5) -0.003(5) -0.003(5)
O25 0.013(6) 0.013(6) 0.033(7) -0.005(5) 0.001(5) 0.003(5)
O26 0.015(6) 0.026(7) 0.024(7) 0.008(5) 0.001(5) -0.002(5)
O27 0.013(6) 0.018(6) 0.034(7) -0.005(5) 0.007(5) -0.001(5)
O28 0.021(7) 0.024(7) 0.034(7) -0.004(6) 0.008(6) 0.009(5)
O29 0.033(7) 0.021(7) 0.038(8) -0.009(6) 0.018(6) -0.003(6)
O30 0.031(4) 0.029(4) 0.033(4) -0.002(2) 0.010(2) 0.001(2)
O31 0.020(6) 0.017(6) 0.025(7) -0.001(5) 0.005(5) -0.004(5)
O32 0.037(8) 0.017(7) 0.057(9) 0.001(6) 0.024(7) 0.005(6)
O33 0.030(7) 0.022(7) 0.040(8) -0.003(6) 0.019(6) -0.006(6)
O34 0.034(8) 0.025(7) 0.058(10) -0.020(7) 0.022(7) -0.019(6)
O35 0.030(3) 0.028(3) 0.030(3) 0.001(2) 0.009(2) 0.0007(19)
O36 0.027(7) 0.010(6) 0.036(8) 0.002(5) 0.007(6) -0.003(5)
O37 0.023(7) 0.012(6) 0.041(8) -0.009(6) 0.005(6) 0.004(5)
O38 0.017(6) 0.030(7) 0.039(8) -0.010(6) 0.006(6) -0.006(5)
O39 0.012(2) 0.012(2) 0.012(2) -0.0002(10) 0.0045(13) 0.0003(10)
O40 0.009(2) 0.009(2) 0.010(2) -0.0001(10) 0.0029(12) 0.0001(10)
N21 0.031(7) 0.015(6) 0.014(6) -0.001(5) 0.005(5) 0.001(6)
N2 0.061(5) 0.061(6) 0.066(5) 0.000(5) 0.015(5) -0.004(5)
N5 0.021(7) 0.029(8) 0.035(8) 0.008(6) 0.014(6) -0.001(6)
O201 0.011(2) 0.011(2) 0.011(2) 0.0004(10) 0.0037(12) -0.0001(10)
N11 0.033(7) 0.019(7) 0.017(6) 0.000(5) 0.005(6) -0.002(6)
N12 0.030(7) 0.049(9) 0.034(8) 0.007(7) 0.014(6) -0.002(7)
N1 0.054(6) 0.058(6) 0.065(6) 0.002(5) 0.016(5) 0.007(5)
C20 0.053(10) 0.015(8) 0.032(9) -0.005(7) 0.011(8) -0.007(7)
C5 0.045(10) 0.018(8) 0.027(9) -0.006(7) 0.006(8) -0.002(7)
C6 0.031(9) 0.053(12) 0.054(11) 0.001(10) 0.019(9) 0.007(9)
C7 0.031(9) 0.056(12) 0.052(11) -0.003(10) 0.014(9) -0.001(9)
N4 0.068(8) 0.060(8) 0.058(7) 0.006(7) 0.002(7) -0.009(7)
C2 0.076(6) 0.074(6) 0.081(6) -0.001(5) 0.021(5) -0.001(5)
C1 0.075(6) 0.072(6) 0.081(6) 0.000(5) 0.021(5) 0.002(5)
O100 0.017(6) 0.021(7) 0.029(7) 0.002(5) 0.007(5) -0.005(5)
O200 0.049(9) 0.038(9) 0.029(8) 0.002(7) 0.016(7) 0.000(7)
O1W 0.124(19) 0.052(12) 0.087(15) 0.013(11) 0.069(14) 0.040(12)
O2W 0.084(17) 0.10(2) 0.25(4) 0.09(2) 0.11(2) 0.037(15)
O3W 0.092(18) 0.15(3) 0.080(16) -0.032(16) 0.022(14) -0.073(17)
C4 0.087(7) 0.085(7) 0.085(7) 0.006(6) 0.026(6) -0.004(6)
C3 0.082(6) 0.078(6) 0.079(6) 0.002(5) 0.021(5) -0.003(5)

loop_
_atom_type_symbol
_atom_type_description
_atom_type_scat_dispersion_real
_atom_type_scat_dispersion_imag
_atom_type_scat_source
C C 0.0033 0.0016 'International Tables Vol C Tables 4.2.6.8 and 6.1.1.4'
H H 0.0000 0.0000 'International Tables Vol C Tables 4.2.6.8 and 6.1.1.4'
N N 0.0061 0.0033 'International Tables Vol C Tables 4.2.6.8 and 6.1.1.4'
Ni Ni 0.3393 1.1124 'International Tables Vol C Tables 4.2.6.8 and 6.1.1.4'
O O 0.0106 0.0060 'International Tables Vol C Tables 4.2.6.8 and 6.1.1.4'
P P 0.1023 0.0942 'International Tables Vol C Tables 4.2.6.8 and 6.1.1.4'
W W -0.8490 6.8722 'International Tables Vol C Tables 4.2.6.8 and 6.1.1.4'

loop_
_geom_angle_atom_site_label_1
_geom_angle_atom_site_label_2
_geom_angle_atom_site_label_3
_geom_angle
_geom_angle_site_symmetry_1
_geom_angle_site_symmetry_3
_geom_angle_publ_flag
O31 W1 O21 104.3(5) . . ?
O31 W1 O17 103.1(5) . . ?
O21 W1 O17 92.1(5) . . ?
O31 W1 O9 98.6(5) . . ?
O21 W1 O9 89.7(5) . . ?
O17 W1 O9 157.1(5) . . ?
O31 W1 O8 99.1(5) . . ?
O21 W1 O8 156.5(5) . . ?
O17 W1 O8 84.4(5) . . ?
O9 W1 O8 84.9(4) . . ?
O31 W1 O39 170.9(5) . . ?
O21 W1 O39 84.4(4) . . ?
O17 W1 O39 73.8(4) . . ?
O9 W1 O39 83.6(4) . . ?
O8 W1 O39 72.2(4) . . ?
O100 W2 O11 103.4(5) . . ?
O100 W2 O9 100.0(5) . . ?
O11 W2 O9 90.7(5) . . ?
O100 W2 O13 101.7(5) . . ?
O11 W2 O13 92.0(5) . . ?
O9 W2 O13 156.8(5) . . ?
O100 W2 O1 98.6(5) . . ?
O11 W2 O1 157.9(5) . . ?
O9 W2 O1 85.6(5) . . ?
O13 W2 O1 83.3(5) . . ?
O100 W2 O201 170.5(5) . . ?
O11 W2 O201 85.0(4) . . ?
O9 W2 O201 83.9(4) . . ?
O13 W2 O201 73.4(4) . . ?
O1 W2 O201 72.9(4) . . ?
O24 W3 O10 103.0(5) . . ?
O24 W3 O23 101.6(5) . . ?
O10 W3 O23 92.0(5) . . ?
O24 W3 O22 102.4(5) . . ?
O10 W3 O22 90.1(5) . . ?
O23 W3 O22 154.7(5) . . ?
O24 W3 O2 101.5(5) . . ?
O10 W3 O2 155.5(5) . . ?
O23 W3 O2 83.2(5) . . ?
O22 W3 O2 84.5(5) . . ?
O24 W3 O40 171.5(5) . . ?
O10 W3 O40 83.8(4) . . ?
O23 W3 O40 72.7(4) . . ?
O22 W3 O40 82.5(4) . . ?
O2 W3 O40 71.8(4) . . ?
O33 W4 O5 105.7(6) . . ?
O33 W4 O22 103.0(6) . . ?
O5 W4 O22 92.9(5) . . ?
O33 W4 O13 99.9(5) . . ?
O5 W4 O13 88.3(5) . . ?
O22 W4 O13 155.8(5) . . ?
O33 W4 O6 98.2(5) . . ?
O5 W4 O6 155.4(5) . . ?
O22 W4 O6 87.2(5) . . ?
O13 W4 O6 82.0(5) . . ?
O33 W4 O201 168.5(5) . . ?
O5 W4 O201 82.9(4) . . ?
O22 W4 O201 84.0(4) . . ?
O13 W4 O201 72.2(4) . . ?
O6 W4 O201 72.7(4) . . ?
O37 W5 O25 103.3(5) . . ?
O37 W5 O7 100.8(6) . . ?
O25 W5 O7 88.7(5) . . ?
O37 W5 O8 102.0(5) . . ?
O25 W5 O8 154.4(5) . . ?
O7 W5 O8 90.0(5) . . ?
O37 W5 O16 101.3(6) . . ?
O25 W5 O16 85.5(5) . . ?
O7 W5 O16 157.9(5) . . ?
O8 W5 O16 86.2(5) . . ?
O37 W5 O39 170.1(5) . . ?
O25 W5 O39 84.3(4) . . ?
O7 W5 O39 72.8(4) . . ?
O8 W5 O39 71.0(4) . . ?
O16 W5 O39 85.4(4) . . ?
O38 W6 O12 104.0(6) . . ?
O38 W6 O27 100.5(6) . . ?
O12 W6 O27 91.6(5) . . ?
O38 W6 O23 102.2(6) . . ?
O12 W6 O23 91.0(5) . . ?
O27 W6 O23 155.8(5) . . ?
O38 W6 O15 99.9(5) . . ?
O12 W6 O15 156.0(5) . . ?
O27 W6 O15 84.5(5) . . ?
O23 W6 O15 83.3(5) . . ?
O38 W6 O40 170.9(5) . . ?
O12 W6 O40 84.1(4) . . ?
O27 W6 O40 83.1(4) . . ?
O23 W6 O40 73.2(4) . . ?
O15 W6 O40 72.0(4) . . ?
O36 W7 O6 101.7(6) . . ?
O36 W7 O26 102.8(5) . . ?
O6 W7 O26 88.5(5) . . ?
O36 W7 O1 102.7(5) . . ?
O6 W7 O1 89.3(5) . . ?
O26 W7 O1 154.3(5) . . ?
O36 W7 O16 102.2(6) . . ?
O6 W7 O16 156.1(5) . . ?
O26 W7 O16 85.0(5) . . ?
O1 W7 O16 86.7(5) . . ?
O29 W8 O14 103.7(6) . . ?
O29 W8 O17 103.2(5) . . ?
O14 W8 O17 91.0(5) . . ?
O29 W8 O27 100.0(6) . . ?
O14 W8 O27 90.7(5) . . ?
O17 W8 O27 155.7(5) . . ?
O29 W8 O7 99.5(5) . . ?
O14 W8 O7 156.8(5) . . ?
O17 W8 O7 83.8(5) . . ?
O27 W8 O7 85.2(5) . . ?
O29 W8 O39 171.5(5) . . ?
O14 W8 O39 84.1(4) . . ?
O17 W8 O39 73.0(4) . . ?
O27 W8 O39 83.0(4) . . ?
O7 W8 O39 72.7(4) . . ?
O35 W9 O2 103.6(5) . . ?
O35 W9 O15 101.0(6) . . ?
O2 W9 O15 90.4(5) . . ?
O35 W9 O26 103.4(6) . . ?
O2 W9 O26 89.4(5) . . ?
O15 W9 O26 154.9(5) . . ?
O35 W9 O25 101.7(6) . . ?
O2 W9 O25 154.6(5) . . ?
O15 W9 O25 86.9(5) . . ?
O26 W9 O25 82.6(5) . . ?
O35 W9 O40 171.5(5) . . ?
O2 W9 O40 72.0(4) . . ?
O15 W9 O40 72.1(4) . . ?
O26 W9 O40 84.1(4) . . ?
O25 W9 O40 83.2(4) . . ?
O4 Ni1 O10 172.9(5) . . ?
O4 Ni1 O3 97.2(4) . . ?
O10 Ni1 O3 82.0(4) . . ?
O4 Ni1 O12 81.8(4) . . ?
O10 Ni1 O12 98.1(4) . . ?
O3 Ni1 O12 173.0(4) . . ?
O4 Ni1 O30 95.3(5) . . ?
O10 Ni1 O30 91.8(5) . . ?
O3 Ni1 O30 96.0(5) . . ?
O12 Ni1 O30 91.0(5) . . ?
O4 Ni1 O19 84.7(4) . . ?
O10 Ni1 O19 88.2(4) . . ?
O3 Ni1 O19 83.3(4) . . ?
O12 Ni1 O19 89.8(4) . . ?
O30 Ni1 O19 179.2(5) . . ?
O3 Ni2 O20 96.9(5) . . ?
O3 Ni2 O5 83.6(4) . . ?
O20 Ni2 O5 172.7(5) . . ?
O3 Ni2 O11 174.8(4) . . ?
O20 Ni2 O11 83.2(5) . . ?
O5 Ni2 O11 95.6(5) . . ?
O3 Ni2 O28 95.3(5) . . ?
O20 Ni2 O28 91.4(5) . . ?
O5 Ni2 O28 95.8(5) . . ?
O11 Ni2 O28 89.9(5) . . ?
O3 Ni2 O19 84.5(4) . . ?
O20 Ni2 O19 84.0(5) . . ?
O5 Ni2 O19 88.8(4) . . ?
O11 Ni2 O19 90.4(4) . . ?
O28 Ni2 O19 175.4(5) . . ?
O4 Ni3 O20 96.2(5) . . ?
O4 Ni3 O14 82.9(4) . . ?
O20 Ni3 O14 173.4(5) . . ?
O4 Ni3 O21 172.3(5) . . ?
O20 Ni3 O21 81.4(5) . . ?
O14 Ni3 O21 98.6(4) . . ?
O4 Ni3 O200 98.6(5) . . ?
O20 Ni3 O200 97.1(5) . . ?
O14 Ni3 O200 89.4(5) . . ?
O21 Ni3 O200 89.0(5) . . ?
O4 Ni3 O19 84.0(4) . . ?
O20 Ni3 O19 82.7(4) . . ?
O14 Ni3 O19 90.7(4) . . ?
O21 Ni3 O19 88.5(4) . . ?
O200 Ni3 O19 177.5(5) . . ?
N11 Ni4 O3 95.6(5) . . ?
N11 Ni4 N21 84.2(6) . . ?
O3 Ni4 N21 177.9(5) . . ?
N11 Ni4 O5 177.2(5) . . ?
O3 Ni4 O5 81.6(4) . . ?
N21 Ni4 O5 98.6(5) . . ?
N11 Ni4 O32 94.9(6) . . ?
O3 Ni4 O32 97.2(5) . . ?
N21 Ni4 O32 84.9(6) . . ?
O5 Ni4 O32 85.7(5) . . ?
N11 Ni4 O10 93.1(5) . . ?
O3 Ni4 O10 79.9(4) . . ?
N21 Ni4 O10 98.0(5) . . ?
O5 Ni4 O10 86.2(4) . . ?
O32 Ni4 O10 171.8(5) . . ?
O20 Ni5 N4 94.7(7) . . ?
O20 Ni5 N1 93.8(7) . . ?
N4 Ni5 N1 92.2(10) . . ?
O20 Ni5 O21 81.4(5) . . ?
N4 Ni5 O21 91.9(8) . . ?
N1 Ni5 O21 173.9(7) . . ?
O20 Ni5 N2 177.9(6) . . ?
N4 Ni5 N2 87.3(8) . . ?
N1 Ni5 N2 87.0(8) . . ?
O21 Ni5 N2 97.7(6) . . ?
O20 Ni5 O11 81.5(5) . . ?
N4 Ni5 O11 175.1(7) . . ?
N1 Ni5 O11 91.2(7) . . ?
O21 Ni5 O11 84.5(4) . . ?
N2 Ni5 O11 96.5(6) . . ?
O4 Ni6 N12 96.4(6) . . ?
O4 Ni6 O34 93.7(5) . . ?
N12 Ni6 O34 91.6(7) . . ?
O4 Ni6 N5 178.9(5) . . ?
N12 Ni6 N5 84.2(6) . . ?
O34 Ni6 N5 87.2(6) . . ?
O4 Ni6 O14 80.8(4) . . ?
N12 Ni6 O14 95.6(6) . . ?
O34 Ni6 O14 171.4(5) . . ?
N5 Ni6 O14 98.2(6) . . ?
O4 Ni6 O12 79.9(4) . . ?
N12 Ni6 O12 176.3(6) . . ?
O34 Ni6 O12 88.2(5) . . ?
N5 Ni6 O12 99.5(5) . . ?
O14 Ni6 O12 84.3(4) . . ?
O19 P1 O40 109.6(6) . . ?
O19 P1 O39 111.2(6) . . ?
O40 P1 O39 108.0(6) . . ?
O19 P1 O201 109.6(6) . . ?
O40 P1 O201 109.3(6) . . ?
O39 P1 O201 109.0(6) . . ?
W7 O1 W2 126.3(6) . . ?
W9 O2 W3 127.7(6) . . ?
Ni2 O3 Ni1 99.9(4) . . ?
Ni2 O3 Ni4 98.4(4) . . ?
Ni1 O3 Ni4 99.6(4) . . ?
Ni3 O4 Ni1 100.7(5) . . ?
Ni3 O4 Ni6 99.2(5) . . ?
Ni1 O4 Ni6 100.6(5) . . ?
W4 O5 Ni2 137.0(6) . . ?
W4 O5 Ni4 123.5(6) . . ?
Ni2 O5 Ni4 95.5(5) . . ?
W7 O6 W4 127.4(6) . . ?
W5 O7 W8 125.7(6) . . ?
W5 O8 W1 126.9(6) . . ?
W2 O9 W1 149.1(6) . . ?
W3 O10 Ni1 133.8(6) . . ?
W3 O10 Ni4 125.5(6) . . ?
Ni1 O10 Ni4 97.7(4) . . ?
W2 O11 Ni2 133.6(6) . . ?
W2 O11 Ni5 128.1(6) . . ?
Ni2 O11 Ni5 94.1(5) . . ?
W6 O12 Ni1 134.1(6) . . ?
W6 O12 Ni6 126.2(6) . . ?
Ni1 O12 Ni6 96.5(4) . . ?
W2 O13 W4 123.8(6) . . ?
W8 O14 Ni3 133.6(6) . . ?
W8 O14 Ni6 127.7(6) . . ?
Ni3 O14 Ni6 95.8(5) . . ?
W9 O15 W6 126.3(6) . . ?
W7 O16 W5 149.1(6) . . ?
W1 O17 W8 124.0(6) . . ?
P1 O19 Ni2 125.3(6) . . ?
P1 O19 Ni1 125.3(6) . . ?
Ni2 O19 Ni1 92.0(4) . . ?
P1 O19 Ni3 122.1(6) . . ?
Ni2 O19 Ni3 91.6(4) . . ?
Ni1 O19 Ni3 90.5(4) . . ?
Ni5 O20 Ni3 100.3(6) . . ?
Ni5 O20 Ni2 100.1(5) . . ?
Ni3 O20 Ni2 101.4(5) . . ?
W1 O21 Ni3 132.9(6) . . ?
W1 O21 Ni5 129.6(6) . . ?
Ni3 O21 Ni5 95.3(5) . . ?
W4 O22 W3 149.6(6) . . ?
W6 O23 W3 125.1(6) . . ?
W5 O25 W9 153.1(7) . . ?
W7 O26 W9 154.2(7) . . ?
W6 O27 W8 148.6(6) . . ?
P1 O39 W1 125.8(6) . . ?
P1 O39 W8 126.2(6) . . ?
W1 O39 W8 88.8(3) . . ?
P1 O39 W5 126.0(6) . . ?
W1 O39 W5 89.4(3) . . ?
W8 O39 W5 88.6(3) . . ?
P1 O40 W6 126.3(6) . . ?
P1 O40 W3 125.4(6) . . ?
W6 O40 W3 88.6(3) . . ?
P1 O40 W9 127.0(6) . . ?
W6 O40 W9 89.2(3) . . ?
W3 O40 W9 88.2(3) . . ?
C20 N21 Ni4 109.3(11) . . ?
C3 N2 C2 83.5(7) . . ?
C3 N2 Ni5 102.9(17) . . ?
C2 N2 Ni5 107.4(17) . . ?
C6 N5 Ni6 105.4(12) . . ?
P1 O201 W2 125.9(6) . . ?
P1 O201 W4 125.5(6) . . ?
W2 O201 W4 90.2(3) . . ?
C5 N11 Ni4 107.3(11) . . ?
C7 N12 Ni6 108.5(14) . . ?
C1 N1 Ni5 105.7(17) . . ?
N21 C20 C5 106.6(16) . . ?
N11 C5 C20 107.7(16) . . ?
N5 C6 C7 108.1(18) . . ?
N12 C7 C6 107.7(19) . . ?
C4 N4 Ni5 112.6(17) . . ?
N2 C2 C1 114(2) . . ?
N2 C2 C3 48.1(5) . . ?
C1 C2 C3 128(2) . . ?
N1 C1 C2 116(2) . . ?
N4 C4 C3 110(2) . . ?
N2 C3 C4 125(2) . . ?
N2 C3 C2 48.3(5) . . ?
C4 C3 C2 133(3) . . ?

loop_
_geom_bond_atom_site_label_1
_geom_bond_atom_site_label_2
_geom_bond_distance
_geom_bond_site_symmetry_2
_geom_bond_publ_flag
W1 O31 1.723(12) . ?
W1 O21 1.781(11) . ?
W1 O17 1.924(11) . ?
W1 O9 1.942(11) . ?
W1 O8 1.986(11) . ?
W1 O39 2.411(10) . ?
W2 O100 1.743(11) . ?
W2 O11 1.809(12) . ?
W2 O9 1.903(11) . ?
W2 O13 1.916(11) . ?
W2 O1 1.995(11) . ?
W2 O201 2.405(10) . ?
W3 O24 1.714(12) . ?
W3 O10 1.823(11) . ?
W3 O23 1.927(12) . ?
W3 O22 1.966(11) . ?
W3 O2 1.987(11) . ?
W3 O40 2.445(10) . ?
W4 O33 1.734(13) . ?
W4 O5 1.819(11) . ?
W4 O22 1.859(11) . ?
W4 O13 1.962(11) . ?
W4 O6 1.975(11) . ?
W4 O201 2.425(10) . ?
W5 O37 1.712(12) . ?
W5 O25 1.882(12) . ?
W5 O7 1.884(12) . ?
W5 O8 1.893(11) . ?
W5 O16 1.934(12) . ?
W5 O39 2.523(10) . ?
W6 O38 1.729(12) . ?
W6 O12 1.812(11) . ?
W6 O27 1.908(12) . ?
W6 O23 1.913(12) . ?
W6 O15 2.016(12) . ?
W6 O40 2.433(10) . ?
W7 O36 1.715(12) . ?
W7 O6 1.882(12) . ?
W7 O26 1.887(11) . ?
W7 O1 1.894(11) . ?
W7 O16 1.926(11) . ?
W8 O29 1.719(13) . ?
W8 O14 1.810(12) . ?
W8 O17 1.924(11) . ?
W8 O27 1.927(12) . ?
W8 O7 2.013(12) . ?
W8 O39 2.444(10) . ?
W9 O35 1.724(13) . ?
W9 O2 1.858(11) . ?
W9 O15 1.878(12) . ?
W9 O26 1.932(12) . ?
W9 O25 1.946(12) . ?
W9 O40 2.515(10) . ?
Ni1 O4 2.038(11) . ?
Ni1 O10 2.051(11) . ?
Ni1 O3 2.060(10) . ?
Ni1 O12 2.068(11) . ?
Ni1 O30 2.072(14) . ?
Ni1 O19 2.177(11) . ?
Ni2 O3 2.022(10) . ?
Ni2 O20 2.034(13) . ?
Ni2 O5 2.070(11) . ?
Ni2 O11 2.072(11) . ?
Ni2 O28 2.091(12) . ?
Ni2 O19 2.166(11) . ?
Ni3 O4 2.020(11) . ?
Ni3 O20 2.030(13) . ?
Ni3 O14 2.054(12) . ?
Ni3 O21 2.089(12) . ?
Ni3 O200 2.099(14) . ?
Ni3 O19 2.221(11) . ?
Ni4 N11 2.062(15) . ?
Ni4 O3 2.065(10) . ?
Ni4 N21 2.066(14) . ?
Ni4 O5 2.110(11) . ?
Ni4 O32 2.120(13) . ?
Ni4 O10 2.134(11) . ?
Ni5 O20 2.010(13) . ?
Ni5 N4 2.09(2) . ?
Ni5 N1 2.10(2) . ?
Ni5 O21 2.109(11) . ?
Ni5 N2 2.12(2) . ?
Ni5 O11 2.162(12) . ?
Ni6 O4 2.045(11) . ?
Ni6 N12 2.079(17) . ?
Ni6 O34 2.088(13) . ?
Ni6 N5 2.113(15) . ?
Ni6 O14 2.118(11) . ?
Ni6 O12 2.142(12) . ?
P1 O19 1.524(12) . ?
P1 O40 1.536(10) . ?
P1 O39 1.537(11) . ?
P1 O201 1.544(11) . ?
N21 C20 1.50(2) . ?
N2 C3 1.483(10) . ?
N2 C2 1.487(10) . ?
N5 C6 1.51(3) . ?
N11 C5 1.50(2) . ?
N12 C7 1.46(3) . ?
N1 C1 1.477(10) . ?
C20 C5 1.54(3) . ?
C6 C7 1.54(3) . ?
N4 C4 1.466(10) . ?
C2 C1 1.520(10) . ?
C2 C3 1.979(10) . ?
C4 C3 1.517(10) . ?
